data_7124186
loop_
_publ_author_name
'Kiernicki, John J.'
'Norwine, Emily E.'
'Zeller, Matthias'
'Szymczak, Nathaniel K.'

_publ_section_title
;
 Tetrahedral iron featuring an appended Lewis acid: distinct pathways for
 the reduction of hydroxylamine and hydrazine
;
_journal_name_full 'Chemical Communications'
_journal_paper_doi 10.1039/C9CC05720J
_journal_year 2019
_chemical_formula_sum 'C17 H25 Br2 Fe N3'
_chemical_formula_weight 487.07
_space_group_crystal_system monoclinic
_space_group_IT_number 14
_space_group_name_Hall '-P 2yn'
_space_group_name_H-M_alt 'P 1 21/n 1'
_symmetry_space_group_name_Hall '-P 2yn'
_symmetry_space_group_name_H-M 'P 1 21/n 1'
_atom_sites_solution_hydrogens geom
_atom_sites_solution_primary direct
_atom_sites_solution_secondary difmap
_audit_creation_method SHELXL-2018/3
_audit_update_record
;
2019-07-17 deposited with the CCDC.    2019-08-29 downloaded from the CCDC.
;
_cell_angle_alpha 90
_cell_angle_beta 103.9302(17)
_cell_angle_gamma 90
_cell_formula_units_Z 4
_cell_length_a 12.9565(6)
_cell_length_b 11.5700(5)
_cell_length_c 14.3493(6)
_cell_measurement_reflns_used 9921
_cell_measurement_temperature 150(2)
_cell_measurement_theta_max 80.7207
_cell_measurement_theta_min 4.1306
_cell_volume 2087.79(16)
_computing_cell_refinement 'SAINT V8.38A (Bruker, 2016)'
_computing_data_collection 'Apex3 v2017.3-0 (Bruker, 2017)'
_computing_data_reduction 'SAINT V8.38A (Bruker, 2016)'
_computing_structure_refinement
;  
SHELXL-2018/3 (Sheldrick, 2015, 2018), 
SHELXLE Rev937 (H\"ubschle et al., 2011)
;
_computing_structure_solution 'SHELXS-97 (Sheldrick, 2008)'
_diffrn_ambient_temperature 150(2)
_diffrn_measured_fraction_theta_full 0.998
_diffrn_measured_fraction_theta_max 0.972
_diffrn_measurement_device_type 'Bruker AXS D8 Quest CMOS diffractometer'
_diffrn_measurement_method 'omega and phi scans'
_diffrn_radiation_monochromator 'laterally graded multilayer (Goebel) mirror'
_diffrn_radiation_type CuK\a
_diffrn_radiation_wavelength 1.54178
_diffrn_reflns_av_R_equivalents 0.0466
_diffrn_reflns_av_unetI/netI 0.0301
_diffrn_reflns_Laue_measured_fraction_full 0.998
_diffrn_reflns_Laue_measured_fraction_max 0.972
_diffrn_reflns_limit_h_max 16
_diffrn_reflns_limit_h_min -13
_diffrn_reflns_limit_k_max 14
_diffrn_reflns_limit_k_min -14
_diffrn_reflns_limit_l_max 17
_diffrn_reflns_limit_l_min -18
_diffrn_reflns_number 27075
_diffrn_reflns_point_group_measured_fraction_full 0.998
_diffrn_reflns_point_group_measured_fraction_max 0.972
_diffrn_reflns_theta_full 67.679
_diffrn_reflns_theta_max 81.179
_diffrn_reflns_theta_min 4.130
_diffrn_source 'I-mu-S microsource X-ray tube'
_exptl_absorpt_coefficient_mu 10.281
_exptl_absorpt_correction_T_max 0.7543
_exptl_absorpt_correction_T_min 0.4646
_exptl_absorpt_correction_type multi-scan
_exptl_absorpt_process_details
;
SADABS 2016/2: Krause, L., Herbst-Irmer, R., Sheldrick G.M. & Stalke D.
(2015). J. Appl. Cryst. 48 3-10.
;
_exptl_crystal_colour colourless
_exptl_crystal_density_diffrn 1.550
_exptl_crystal_description plate
_exptl_crystal_F_000 976
_exptl_crystal_recrystallization_method 'Re-crystallisation from solvent'
_exptl_crystal_size_max 0.23
_exptl_crystal_size_mid 0.20
_exptl_crystal_size_min 0.11
_refine_diff_density_max 0.548
_refine_diff_density_min -0.463
_refine_diff_density_rms 0.093
_refine_ls_extinction_coef 0.00121(9)
_refine_ls_extinction_expression Fc^*^=kFc[1+0.001xFc^2^\l^3^/sin(2\q)]^-1/4^
_refine_ls_extinction_method 'SHELXL-2018/3 (Sheldrick 2018)'
_refine_ls_goodness_of_fit_ref 1.153
_refine_ls_hydrogen_treatment constr
_refine_ls_matrix_type full
_refine_ls_number_parameters 214
_refine_ls_number_reflns 4473
_refine_ls_number_restraints 0
_refine_ls_restrained_S_all 1.153
_refine_ls_R_factor_all 0.0339
_refine_ls_R_factor_gt 0.0309
_refine_ls_shift/su_max 0.000
_refine_ls_shift/su_mean 0.000
_refine_ls_structure_factor_coef Fsqd
_refine_ls_weighting_details 'w=1/[\s^2^(Fo^2^)+(0.0315P)^2^+3.2464P] where P=(Fo^2^+2Fc^2^)/3'
_refine_ls_weighting_scheme calc
_refine_ls_wR_factor_gt 0.0847
_refine_ls_wR_factor_ref 0.0888
_reflns_Friedel_coverage 0.000
_reflns_number_gt 4163
_reflns_number_total 4473
_reflns_threshold_expression 'I > 2\s(I)'
_cod_data_source_file c9cc05720j2.cif
_cod_data_source_block EN133_2_0m
_cod_database_code 7124186
_shelx_shelxl_version_number 2018/3
_shelx_space_group_comment
;
The symmetry employed for this shelxl refinement is uniquely defined
by the following loop, which should always be used as a source of
symmetry information in preference to the above space-group names.
They are only intended as comments.
;
_shelx_estimated_absorpt_t_min 0.141
_shelx_estimated_absorpt_t_max 0.323

loop_
_space_group_symop_operation_xyz
'x, y, z'
'-x+1/2, y+1/2, -z+1/2'
'-x, -y, -z'
'x-1/2, -y-1/2, z-1/2'

loop_
_atom_site_label
_atom_site_type_symbol
_atom_site_fract_x
_atom_site_fract_y
_atom_site_fract_z
_atom_site_U_iso_or_equiv
_atom_site_adp_type
_atom_site_occupancy
_atom_site_site_symmetry_order
_atom_site_calc_flag
_atom_site_refinement_flags_posn
_atom_site_refinement_flags_adp
C1 C 0.0983(3) 0.5292(3) 0.1513(2) 0.0318(7) Uani 1 1 d . .
H1A H 0.106678 0.489134 0.093446 0.048 Uiso 1 1 calc R U
H1B H 0.130278 0.606301 0.154123 0.048 Uiso 1 1 calc R U
H1C H 0.022517 0.536544 0.149561 0.048 Uiso 1 1 calc R U
C2 C 0.1525(2) 0.4616(2) 0.2382(2) 0.0225(5) Uani 1 1 d . .
C3 C 0.2380(2) 0.5053(2) 0.3076(2) 0.0255(6) Uani 1 1 d . .
H3 H 0.263809 0.580881 0.300530 0.031 Uiso 1 1 calc R U
C4 C 0.2856(2) 0.4392(3) 0.3867(2) 0.0268(6) Uani 1 1 d . .
H4 H 0.344299 0.468654 0.433749 0.032 Uiso 1 1 calc R U
C5 C 0.2463(2) 0.3292(3) 0.3965(2) 0.0256(6) Uani 1 1 d . .
H5 H 0.276875 0.282381 0.450443 0.031 Uiso 1 1 calc R U
C6 C 0.1614(2) 0.2896(2) 0.3255(2) 0.0197(5) Uani 1 1 d . .
C7 C 0.1161(2) 0.1736(2) 0.3268(2) 0.0200(5) Uani 1 1 d . .
C8 C 0.1442(2) 0.0812(2) 0.3898(2) 0.0227(5) Uani 1 1 d . .
H8 H 0.197869 0.080225 0.447996 0.027 Uiso 1 1 calc R U
C9 C 0.0776(2) -0.0096(2) 0.3501(2) 0.0223(5) Uani 1 1 d . .
C10 C 0.0757(2) -0.1315(3) 0.3882(2) 0.0290(6) Uani 1 1 d . .
C11 C -0.0347(3) -0.1657(3) 0.3992(3) 0.0386(8) Uani 1 1 d . .
H11A H -0.084019 -0.169683 0.335701 0.058 Uiso 1 1 calc R U
H11B H -0.059986 -0.107854 0.438440 0.058 Uiso 1 1 calc R U
H11C H -0.030885 -0.241340 0.430507 0.058 Uiso 1 1 calc R U
C12 C 0.1150(3) -0.2181(3) 0.3226(3) 0.0400(8) Uani 1 1 d . .
H12A H 0.067415 -0.215768 0.258197 0.060 Uiso 1 1 calc R U
H12B H 0.115236 -0.296163 0.349090 0.060 Uiso 1 1 calc R U
H12C H 0.187172 -0.197247 0.318872 0.060 Uiso 1 1 calc R U
C13 C 0.1532(3) -0.1373(3) 0.4877(3) 0.0447(9) Uani 1 1 d . .
H13A H 0.225006 -0.117629 0.482034 0.067 Uiso 1 1 calc R U
H13B H 0.153193 -0.215660 0.513642 0.067 Uiso 1 1 calc R U
H13C H 0.130851 -0.082302 0.530980 0.067 Uiso 1 1 calc R U
C14 C -0.0703(2) -0.0242(3) 0.1941(2) 0.0281(6) Uani 1 1 d . .
H14A H -0.065958 -0.108873 0.204366 0.034 Uiso 1 1 calc R U
H14B H -0.058216 -0.008546 0.129736 0.034 Uiso 1 1 calc R U
C15 C -0.1813(2) 0.0162(3) 0.1959(2) 0.0319(7) Uani 1 1 d . .
H15A H -0.190037 0.098328 0.176216 0.038 Uiso 1 1 calc R U
H15B H -0.191148 0.009928 0.261995 0.038 Uiso 1 1 calc R U
C16 C -0.2648(3) -0.0569(3) 0.1280(3) 0.0407(8) Uani 1 1 d . .
H16A H -0.246943 -0.061217 0.064827 0.049 Uiso 1 1 calc R U
H16B H -0.262831 -0.136443 0.153877 0.049 Uiso 1 1 calc R U
C17 C -0.3761(3) -0.0092(4) 0.1144(4) 0.0631(13) Uani 1 1 d . .
H17A H -0.381848 0.063840 0.078943 0.095 Uiso 1 1 calc R U
H17B H -0.391070 0.004307 0.177282 0.095 Uiso 1 1 calc R U
H17C H -0.427426 -0.064804 0.078177 0.095 Uiso 1 1 calc R U
N1 N 0.11561(17) 0.35403(19) 0.24729(16) 0.0195(4) Uani 1 1 d . .
N2 N 0.03713(18) 0.1431(2) 0.25190(17) 0.0211(5) Uani 1 1 d . .
N3 N 0.01414(18) 0.03145(19) 0.26662(17) 0.0215(5) Uani 1 1 d . .
Fe1 Fe -0.00550(3) 0.26753(4) 0.14553(3) 0.02068(12) Uani 1 1 d . .
Br1 Br 0.05342(3) 0.21271(3) 0.00749(2) 0.03235(11) Uani 1 1 d . .
Br2 Br -0.17279(2) 0.35823(3) 0.13008(2) 0.03546(12) Uani 1 1 d . .

loop_
_atom_site_aniso_label
_atom_site_aniso_U_11
_atom_site_aniso_U_22
_atom_site_aniso_U_33
_atom_site_aniso_U_23
_atom_site_aniso_U_13
_atom_site_aniso_U_12
C1 0.0335(15) 0.0259(15) 0.0335(17) 0.0069(13) 0.0030(13) 0.0023(12)
C2 0.0231(13) 0.0209(13) 0.0241(14) 0.0014(11) 0.0068(11) 0.0032(10)
C3 0.0253(13) 0.0196(13) 0.0332(15) -0.0022(11) 0.0101(12) -0.0007(11)
C4 0.0249(13) 0.0253(14) 0.0280(15) -0.0046(12) 0.0018(11) -0.0034(11)
C5 0.0250(13) 0.0263(14) 0.0229(14) -0.0011(11) 0.0010(11) -0.0014(11)
C6 0.0198(12) 0.0179(12) 0.0208(13) 0.0003(10) 0.0037(10) 0.0008(10)
C7 0.0207(12) 0.0183(12) 0.0208(13) -0.0010(10) 0.0043(10) -0.0005(10)
C8 0.0240(13) 0.0250(14) 0.0186(13) -0.0002(11) 0.0039(10) 0.0004(11)
C9 0.0229(13) 0.0199(13) 0.0257(14) 0.0027(11) 0.0088(11) 0.0008(10)
C10 0.0289(14) 0.0200(14) 0.0403(18) 0.0042(12) 0.0129(13) 0.0023(11)
C11 0.0348(17) 0.0303(16) 0.057(2) 0.0080(15) 0.0237(16) -0.0014(13)
C12 0.0405(18) 0.0251(16) 0.061(2) -0.0013(15) 0.0248(17) 0.0061(13)
C13 0.054(2) 0.0307(18) 0.045(2) 0.0174(15) 0.0036(17) 0.0033(15)
C14 0.0310(15) 0.0271(14) 0.0252(14) -0.0058(12) 0.0047(12) -0.0074(12)
C15 0.0285(15) 0.0282(15) 0.0368(17) -0.0019(13) 0.0039(13) -0.0030(12)
C16 0.0359(17) 0.049(2) 0.0320(17) 0.0034(15) -0.0014(14) -0.0109(15)
C17 0.036(2) 0.068(3) 0.071(3) 0.013(2) -0.014(2) -0.0043(19)
N1 0.0178(10) 0.0202(11) 0.0207(11) -0.0005(9) 0.0050(8) 0.0014(8)
N2 0.0201(10) 0.0208(11) 0.0217(11) 0.0010(9) 0.0037(9) -0.0016(9)
N3 0.0241(11) 0.0160(10) 0.0248(12) -0.0020(9) 0.0067(9) -0.0031(9)
Fe1 0.0180(2) 0.0237(2) 0.0188(2) -0.00043(16) 0.00127(16) 0.00235(16)
Br1 0.03652(19) 0.03638(19) 0.02502(18) -0.00392(12) 0.00915(13) 0.00601(13)
Br2 0.02293(17) 0.0490(2) 0.03196(19) -0.00410(14) 0.00178(12) 0.01176(13)

loop_
_atom_type_symbol
_atom_type_description
_atom_type_scat_dispersion_real
_atom_type_scat_dispersion_imag
_atom_type_scat_source
C C 0.0181 0.0091 'International Tables Vol C Tables 4.2.6.8 and 6.1.1.4'
H H 0.0000 0.0000 'International Tables Vol C Tables 4.2.6.8 and 6.1.1.4'
N N 0.0311 0.0180 'International Tables Vol C Tables 4.2.6.8 and 6.1.1.4'
Fe Fe -1.1336 3.1974 'International Tables Vol C Tables 4.2.6.8 and 6.1.1.4'
Br Br -0.6763 1.2805 'International Tables Vol C Tables 4.2.6.8 and 6.1.1.4'

loop_
_geom_angle_atom_site_label_1
_geom_angle_atom_site_label_2
_geom_angle_atom_site_label_3
_geom_angle
C2 C1 H1A 109.5
C2 C1 H1B 109.5
H1A C1 H1B 109.5
C2 C1 H1C 109.5
H1A C1 H1C 109.5
H1B C1 H1C 109.5
N1 C2 C3 120.3(3)
N1 C2 C1 117.1(3)
C3 C2 C1 122.5(3)
C4 C3 C2 120.4(3)
C4 C3 H3 119.8
C2 C3 H3 119.8
C3 C4 C5 119.1(3)
C3 C4 H4 120.4
C5 C4 H4 120.4
C6 C5 C4 118.3(3)
C6 C5 H5 120.9
C4 C5 H5 120.9
N1 C6 C5 122.6(3)
N1 C6 C7 114.6(2)
C5 C6 C7 122.8(3)
N2 C7 C8 110.4(2)
N2 C7 C6 117.4(2)
C8 C7 C6 132.0(3)
C7 C8 C9 106.0(2)
C7 C8 H8 127.0
C9 C8 H8 127.0
N3 C9 C8 106.2(2)
N3 C9 C10 125.7(3)
C8 C9 C10 128.1(3)
C9 C10 C11 112.0(2)
C9 C10 C13 108.2(3)
C11 C10 C13 108.1(3)
C9 C10 C12 110.3(3)
C11 C10 C12 110.4(3)
C13 C10 C12 107.5(3)
C10 C11 H11A 109.5
C10 C11 H11B 109.5
H11A C11 H11B 109.5
C10 C11 H11C 109.5
H11A C11 H11C 109.5
H11B C11 H11C 109.5
C10 C12 H12A 109.5
C10 C12 H12B 109.5
H12A C12 H12B 109.5
C10 C12 H12C 109.5
H12A C12 H12C 109.5
H12B C12 H12C 109.5
C10 C13 H13A 109.5
C10 C13 H13B 109.5
H13A C13 H13B 109.5
C10 C13 H13C 109.5
H13A C13 H13C 109.5
H13B C13 H13C 109.5
N3 C14 C15 113.6(2)
N3 C14 H14A 108.8
C15 C14 H14A 108.8
N3 C14 H14B 108.8
C15 C14 H14B 108.8
H14A C14 H14B 107.7
C14 C15 C16 110.3(3)
C14 C15 H15A 109.6
C16 C15 H15A 109.6
C14 C15 H15B 109.6
C16 C15 H15B 109.6
H15A C15 H15B 108.1
C17 C16 C15 112.8(3)
C17 C16 H16A 109.0
C15 C16 H16A 109.0
C17 C16 H16B 109.0
C15 C16 H16B 109.0
H16A C16 H16B 107.8
C16 C17 H17A 109.5
C16 C17 H17B 109.5
H17A C17 H17B 109.5
C16 C17 H17C 109.5
H17A C17 H17C 109.5
H17B C17 H17C 109.5
C2 N1 C6 119.4(2)
C2 N1 Fe1 126.11(19)
C6 N1 Fe1 114.45(17)
C7 N2 N3 106.3(2)
C7 N2 Fe1 115.10(18)
N3 N2 Fe1 138.39(18)
N2 N3 C9 111.2(2)
N2 N3 C14 117.6(2)
C9 N3 C14 131.2(2)
N2 Fe1 N1 78.40(9)
N2 Fe1 Br2 116.86(7)
N1 Fe1 Br2 111.35(6)
N2 Fe1 Br1 110.27(7)
N1 Fe1 Br1 111.56(6)
Br2 Fe1 Br1 120.72(2)

loop_
_geom_bond_atom_site_label_1
_geom_bond_atom_site_label_2
_geom_bond_distance
C1 C2 1.496(4)
C1 H1A 0.9800
C1 H1B 0.9800
C1 H1C 0.9800
C2 N1 1.350(4)
C2 C3 1.394(4)
C3 C4 1.385(4)
C3 H3 0.9500
C4 C5 1.391(4)
C4 H4 0.9500
C5 C6 1.384(4)
C5 H5 0.9500
C6 N1 1.359(3)
C6 C7 1.467(4)
C7 N2 1.341(4)
C7 C8 1.390(4)
C8 C9 1.392(4)
C8 H8 0.9500
C9 N3 1.364(4)
C9 C10 1.515(4)
C10 C11 1.528(4)
C10 C13 1.537(5)
C10 C12 1.542(5)
C11 H11A 0.9800
C11 H11B 0.9800
C11 H11C 0.9800
C12 H12A 0.9800
C12 H12B 0.9800
C12 H12C 0.9800
C13 H13A 0.9800
C13 H13B 0.9800
C13 H13C 0.9800
C14 N3 1.465(4)
C14 C15 1.518(4)
C14 H14A 0.9900
C14 H14B 0.9900
C15 C16 1.526(4)
C15 H15A 0.9900
C15 H15B 0.9900
C16 C17 1.512(6)
C16 H16A 0.9900
C16 H16B 0.9900
C17 H17A 0.9800
C17 H17B 0.9800
C17 H17C 0.9800
N1 Fe1 2.120(2)
N2 N3 1.354(3)
N2 Fe1 2.074(2)
Fe1 Br2 2.3700(5)
Fe1 Br1 2.3743(5)

loop_
_geom_torsion_atom_site_label_1
_geom_torsion_atom_site_label_2
_geom_torsion_atom_site_label_3
_geom_torsion_atom_site_label_4
_geom_torsion
N1 C2 C3 C4 -0.4(4)
C1 C2 C3 C4 -179.9(3)
C2 C3 C4 C5 -0.6(4)
C3 C4 C5 C6 0.8(4)
C4 C5 C6 N1 0.0(4)
C4 C5 C6 C7 177.8(3)
N1 C6 C7 N2 1.0(4)
C5 C6 C7 N2 -177.0(3)
N1 C6 C7 C8 175.7(3)
C5 C6 C7 C8 -2.3(5)
N2 C7 C8 C9 -0.2(3)
C6 C7 C8 C9 -175.3(3)
C7 C8 C9 N3 0.2(3)
C7 C8 C9 C10 178.6(3)
N3 C9 C10 C11 -56.2(4)
C8 C9 C10 C11 125.7(3)
N3 C9 C10 C13 -175.3(3)
C8 C9 C10 C13 6.5(4)
N3 C9 C10 C12 67.3(4)
C8 C9 C10 C12 -110.9(3)
N3 C14 C15 C16 -172.4(3)
C14 C15 C16 C17 -170.8(3)
C3 C2 N1 C6 1.1(4)
C1 C2 N1 C6 -179.3(3)
C3 C2 N1 Fe1 -175.3(2)
C1 C2 N1 Fe1 4.3(4)
C5 C6 N1 C2 -1.0(4)
C7 C6 N1 C2 -179.0(2)
C5 C6 N1 Fe1 175.9(2)
C7 C6 N1 Fe1 -2.1(3)
C8 C7 N2 N3 0.2(3)
C6 C7 N2 N3 176.0(2)
C8 C7 N2 Fe1 -175.12(18)
C6 C7 N2 Fe1 0.7(3)
C7 N2 N3 C9 0.0(3)
Fe1 N2 N3 C9 173.6(2)
C7 N2 N3 C14 -179.8(2)
Fe1 N2 N3 C14 -6.2(4)
C8 C9 N3 N2 -0.1(3)
C10 C9 N3 N2 -178.6(2)
C8 C9 N3 C14 179.6(3)
C10 C9 N3 C14 1.1(5)
C15 C14 N3 N2 -73.4(3)
C15 C14 N3 C9 107.0(3)
